data_4063893
loop_
_publ_author_name
'Hyder, Iqbal'
'Jim\'enez-Tenorio, Manuel'
'Puerta, M. Carmen'
'Valerga, Pedro'

_publ_section_title
;
 Nucleophilic Addition Reactions to Allenylidene Complexes of Ruthenium
 Bearing Hemilabile P,N Ligands: Isolation of the Vinylcarbene Complex
 [Cp*Ru&#x2550;CHCH&#x2550;CPh2(iPr2PNHPy)][PF6]
;
_journal_issue 4
_journal_name_full Organometallics
_journal_page_first 726
_journal_paper_doi 10.1021/om101013j
_journal_volume 30
_journal_year 2011
_chemical_formula_moiety 'C40 H48 N4 P Ru S, F6 P, 2(C H2 Cl2)'
_chemical_formula_sum 'C42 H52 Cl4 F6 N4 P2 Ru S'
_chemical_formula_weight 1063.75
_chemical_name_common
;
[(\h^5^-C~5~Me~5~)Ru{\k^2^-C,N-(=C-CH(SC~5~H~4~N)=CPh~2~}
{\k^1^ P-^i^Pr~2~PNH(C~4~H~3~N~2~)}][PF~6~].2(CH~2~Cl~2~)
;
_chemical_name_systematic
;{(diisopropyl-phosphanyl)-(pyridin-2-yl)-amine-\k^1^-P}-
{1-(2-mercapto-pyrimidine)-3,3-diphenyl-prop-2-en-1-ylidene--\k^2^-C,N}-
(pentahapto-pentamethyl-cyclopentadienyl)-ruthenium(II) 
hexafluorophosphate bis(dichloromethane) solvate
;
_space_group_IT_number 14
_symmetry_cell_setting monoclinic
_symmetry_Int_Tables_number 14
_symmetry_space_group_name_Hall '-P 2ybc'
_symmetry_space_group_name_H-M 'P 1 21/c 1'
_atom_sites_solution_hydrogens geom
_atom_sites_solution_primary direct
_atom_sites_solution_secondary difmap
_audit_creation_method SHELXL-97
_cell_angle_alpha 90.00
_cell_angle_beta 107.49(3)
_cell_angle_gamma 90.00
_cell_formula_units_Z 4
_cell_length_a 14.443(3)
_cell_length_b 15.792(3)
_cell_length_c 21.226(4)
_cell_measurement_reflns_used 5711
_cell_measurement_temperature 100(2)
_cell_measurement_theta_max 24.982
_cell_measurement_theta_min 2.390
_cell_volume 4617.5(17)
_computing_cell_refinement 'SAINT (Bruker, 2001)'
_computing_data_collection 'SMART (Bruker, 2001)'
_computing_data_reduction 'SAINT (Bruker, 2001)'
_computing_molecular_graphics 'ORTEP-3 vers. 1.08 (Farrugia, 2005)'
_computing_publication_material 'SHELXTL (Sheldrick, 2001)'
_computing_structure_refinement 'SHELXTL (Sheldrick, 2001)'
_computing_structure_solution 'SHELXTL (Sheldrick, 2001)'
_diffrn_ambient_temperature 100(2)
_diffrn_measured_fraction_theta_full 0.990
_diffrn_measured_fraction_theta_max 0.990
_diffrn_measurement_device_type 'Bruker SMART APEX CCD area detector'
_diffrn_measurement_method '1700 omega scan frames, 0.3 deg, 10 sec'
_diffrn_radiation_monochromator graphite
_diffrn_radiation_probe x-ray
_diffrn_radiation_type MoK\a
_diffrn_radiation_wavelength 0.71073
_diffrn_reflns_av_R_equivalents 0.0322
_diffrn_reflns_av_sigmaI/netI 0.0312
_diffrn_reflns_limit_h_max 17
_diffrn_reflns_limit_h_min -15
_diffrn_reflns_limit_k_max 18
_diffrn_reflns_limit_k_min -18
_diffrn_reflns_limit_l_max 25
_diffrn_reflns_limit_l_min -24
_diffrn_reflns_number 30860
_diffrn_reflns_theta_full 25.02
_diffrn_reflns_theta_max 25.02
_diffrn_reflns_theta_min 1.48
_diffrn_source 'fine-focus sealed tube'
_diffrn_source_type 'Bruker SMART APEX'
_diffrn_standards_decay_% 0.0011
_diffrn_standards_number 0
_exptl_absorpt_coefficient_mu 0.746
_exptl_absorpt_correction_T_max 1.000
_exptl_absorpt_correction_T_min 0.838
_exptl_absorpt_correction_type multi-scan
_exptl_absorpt_process_details '(SADABS; Sheldrick, 2004)'
_exptl_crystal_colour dark-green
_exptl_crystal_density_diffrn 1.530
_exptl_crystal_density_method 'not measured'
_exptl_crystal_description prism
_exptl_crystal_F_000 2176
_exptl_crystal_size_max 0.28
_exptl_crystal_size_mid 0.19
_exptl_crystal_size_min 0.16
_refine_diff_density_max 0.826
_refine_diff_density_min -0.461
_refine_diff_density_rms 0.074
_refine_ls_extinction_method none
_refine_ls_goodness_of_fit_ref 1.023
_refine_ls_hydrogen_treatment mixed
_refine_ls_matrix_type full
_refine_ls_number_parameters 553
_refine_ls_number_reflns 8074
_refine_ls_number_restraints 0
_refine_ls_restrained_S_all 1.023
_refine_ls_R_factor_all 0.0405
_refine_ls_R_factor_gt 0.0357
_refine_ls_shift/su_max 0.001
_refine_ls_shift/su_mean 0.000
_refine_ls_structure_factor_coef Fsqd
_refine_ls_weighting_details 'calc w=1/[\s^2^(Fo^2^)+(0.0404P)^2^+6.2257P] where P=(Fo^2^+2Fc^2^)/3'
_refine_ls_weighting_scheme calc
_refine_ls_wR_factor_gt 0.0828
_refine_ls_wR_factor_ref 0.0855
_reflns_number_gt 7444
_reflns_number_total 8074
_reflns_threshold_expression >2sigma(I)
_cod_data_source_file om101013j_si_002.cif
_cod_data_source_block pv0621
_cod_depositor_comments
;
 Replacing the "\K" substring with the "\k" substring in the
 values of the _chemical_name_common and _chemical_name_systematic
 data items.

 Antanas Vaitkus,
 2017-03-29
;
_cod_original_cell_volume 4617.7(16)
_cod_original_sg_symbol_H-M 'P 21/c'
_cod_database_code 4063893

loop_
_symmetry_equiv_pos_as_xyz
'x, y, z'
'-x, y+1/2, -z+1/2'
'-x, -y, -z'
'x, -y-1/2, z-1/2'

loop_
_atom_site_label
_atom_site_type_symbol
_atom_site_fract_x
_atom_site_fract_y
_atom_site_fract_z
_atom_site_U_iso_or_equiv
_atom_site_adp_type
_atom_site_occupancy
_atom_site_symmetry_multiplicity
_atom_site_calc_flag
_atom_site_refinement_flags
Ru1 Ru 0.356761(14) 0.537974(13) 0.163639(10) 0.01216(7) Uani 1 1 d .
S1 S 0.32686(5) 0.33940(4) 0.17712(3) 0.01904(15) Uani 1 1 d .
P1 P 0.19981(5) 0.58818(4) 0.15872(3) 0.01349(14) Uani 1 1 d .
N1 N 0.29847(15) 0.45745(13) 0.08482(11) 0.0148(5) Uani 1 1 d .
N2 N 0.27862(17) 0.31290(15) 0.04902(12) 0.0234(5) Uani 1 1 d .
N3 N 0.17752(16) 0.69156(14) 0.13829(11) 0.0176(5) Uani 1 1 d .
H3 H 0.165(2) 0.722(2) 0.1641(16) 0.021 Uiso 1 1 d .
N4 N 0.17834(17) 0.67030(15) 0.03100(11) 0.0213(5) Uani 1 1 d .
C1 C 0.51920(18) 0.54302(16) 0.20756(13) 0.0170(6) Uani 1 1 d .
C2 C 0.48019(18) 0.61457(17) 0.23187(13) 0.0170(5) Uani 1 1 d .
C3 C 0.43396(19) 0.66675(17) 0.17629(14) 0.0188(6) Uani 1 1 d .
C4 C 0.44263(19) 0.62797(18) 0.11805(13) 0.0193(6) Uani 1 1 d .
C5 C 0.49403(19) 0.54953(17) 0.13782(14) 0.0193(6) Uani 1 1 d .
C6 C 0.5844(2) 0.47612(18) 0.24866(14) 0.0232(6) Uani 1 1 d .
H6A H 0.5697 0.4212 0.2264 0.035 Uiso 1 1 calc R
H6B H 0.5736 0.4728 0.2920 0.035 Uiso 1 1 calc R
H6C H 0.6524 0.4908 0.2543 0.035 Uiso 1 1 calc R
C7 C 0.5096(2) 0.64321(18) 0.30241(13) 0.0219(6) Uani 1 1 d .
H7A H 0.5127 0.5942 0.3313 0.033 Uiso 1 1 calc R
H7B H 0.4619 0.6838 0.3087 0.033 Uiso 1 1 calc R
H7C H 0.5736 0.6703 0.3134 0.033 Uiso 1 1 calc R
C8 C 0.3991(2) 0.75521(18) 0.18195(15) 0.0255(6) Uani 1 1 d .
H8A H 0.4551 0.7928 0.1987 0.038 Uiso 1 1 calc R
H8B H 0.3599 0.7556 0.2124 0.038 Uiso 1 1 calc R
H8C H 0.3596 0.7749 0.1384 0.038 Uiso 1 1 calc R
C9 C 0.4200(2) 0.6669(2) 0.05020(14) 0.0266(7) Uani 1 1 d .
H9A H 0.3673 0.7081 0.0441 0.040 Uiso 1 1 calc R
H9B H 0.4001 0.6224 0.0167 0.040 Uiso 1 1 calc R
H9C H 0.4780 0.6955 0.0458 0.040 Uiso 1 1 calc R
C10 C 0.5255(2) 0.4892(2) 0.09324(15) 0.0277(7) Uani 1 1 d .
H10A H 0.5836 0.5115 0.0842 0.042 Uiso 1 1 calc R
H10B H 0.4732 0.4830 0.0516 0.042 Uiso 1 1 calc R
H10C H 0.5402 0.4339 0.1149 0.042 Uiso 1 1 calc R
C11 C 0.34899(18) 0.43934(16) 0.21570(13) 0.0145(5) Uani 1 1 d .
C12 C 0.38157(18) 0.43541(17) 0.28703(13) 0.0163(5) Uani 1 1 d .
H12 H 0.4194 0.4828 0.3075 0.020 Uiso 1 1 calc R
C13 C 0.36832(18) 0.37656(16) 0.33053(13) 0.0163(5) Uani 1 1 d .
C14 C 0.42542(19) 0.38085(16) 0.40129(13) 0.0170(5) Uani 1 1 d .
C15 C 0.3868(2) 0.35217(17) 0.45050(14) 0.0205(6) Uani 1 1 d .
H15 H 0.3217 0.3323 0.4385 0.025 Uiso 1 1 calc R
C16 C 0.4413(2) 0.35224(18) 0.51618(14) 0.0238(6) Uani 1 1 d .
H16 H 0.4137 0.3326 0.5488 0.029 Uiso 1 1 calc R
C17 C 0.5365(2) 0.38089(19) 0.53463(14) 0.0257(6) Uani 1 1 d .
H17 H 0.5744 0.3801 0.5798 0.031 Uiso 1 1 calc R
C18 C 0.5761(2) 0.41067(18) 0.48693(14) 0.0235(6) Uani 1 1 d .
H18 H 0.6409 0.4310 0.4994 0.028 Uiso 1 1 calc R
C19 C 0.52134(19) 0.41078(17) 0.42121(13) 0.0192(6) Uani 1 1 d .
H19 H 0.5491 0.4315 0.3889 0.023 Uiso 1 1 calc R
C20 C 0.29711(19) 0.30590(17) 0.31072(12) 0.0162(5) Uani 1 1 d .
C21 C 0.19960(19) 0.32143(17) 0.27905(13) 0.0188(6) Uani 1 1 d .
H21 H 0.1775 0.3781 0.2702 0.023 Uiso 1 1 calc R
C22 C 0.13396(19) 0.25512(18) 0.26014(14) 0.0220(6) Uani 1 1 d .
H22 H 0.0674 0.2665 0.2385 0.026 Uiso 1 1 calc R
C23 C 0.1660(2) 0.17237(18) 0.27287(14) 0.0221(6) Uani 1 1 d .
H23 H 0.1213 0.1268 0.2595 0.026 Uiso 1 1 calc R
C24 C 0.2629(2) 0.15584(17) 0.30506(13) 0.0198(6) Uani 1 1 d .
H24 H 0.2846 0.0991 0.3138 0.024 Uiso 1 1 calc R
C25 C 0.32788(19) 0.22204(17) 0.32452(13) 0.0170(5) Uani 1 1 d .
H25 H 0.3940 0.2105 0.3474 0.020 Uiso 1 1 calc R
C26 C 0.29857(19) 0.37285(17) 0.09509(13) 0.0180(6) Uani 1 1 d .
C27 C 0.27152(18) 0.48199(18) 0.02099(13) 0.0181(6) Uani 1 1 d .
H27 H 0.2665 0.5407 0.0109 0.022 Uiso 1 1 calc R
C28 C 0.25116(19) 0.42435(18) -0.02990(14) 0.0209(6) Uani 1 1 d .
H28 H 0.2338 0.4421 -0.0747 0.025 Uiso 1 1 calc R
C29 C 0.2569(2) 0.34003(19) -0.01326(14) 0.0239(6) Uani 1 1 d .
H29 H 0.2449 0.2992 -0.0476 0.029 Uiso 1 1 calc R
C30 C 0.09767(19) 0.52955(17) 0.10052(13) 0.0178(6) Uani 1 1 d .
H30 H 0.1192 0.5170 0.0609 0.021 Uiso 1 1 calc R
C31 C 0.0812(2) 0.44328(17) 0.12841(14) 0.0211(6) Uani 1 1 d .
H31A H 0.0512 0.4515 0.1637 0.032 Uiso 1 1 calc R
H31B H 0.1436 0.4143 0.1462 0.032 Uiso 1 1 calc R
H31C H 0.0383 0.4089 0.0931 0.032 Uiso 1 1 calc R
C32 C 0.00278(19) 0.57881(19) 0.07474(14) 0.0229(6) Uani 1 1 d .
H32A H -0.0445 0.5447 0.0417 0.034 Uiso 1 1 calc R
H32B H 0.0148 0.6318 0.0545 0.034 Uiso 1 1 calc R
H32C H -0.0229 0.5916 0.1115 0.034 Uiso 1 1 calc R
C33 C 0.17715(18) 0.58651(17) 0.23998(12) 0.0157(5) Uani 1 1 d .
H33 H 0.1834 0.5261 0.2547 0.019 Uiso 1 1 calc R
C34 C 0.25561(19) 0.63521(18) 0.29134(13) 0.0199(6) Uani 1 1 d .
H34A H 0.2485 0.6959 0.2815 0.030 Uiso 1 1 calc R
H34B H 0.3197 0.6162 0.2903 0.030 Uiso 1 1 calc R
H34C H 0.2490 0.6249 0.3353 0.030 Uiso 1 1 calc R
C35 C 0.07542(19) 0.61552(18) 0.23994(14) 0.0202(6) Uani 1 1 d .
H35A H 0.0723 0.6170 0.2854 0.030 Uiso 1 1 calc R
H35B H 0.0267 0.5759 0.2138 0.030 Uiso 1 1 calc R
H35C H 0.0625 0.6722 0.2205 0.030 Uiso 1 1 calc R
C36 C 0.17423(18) 0.72560(17) 0.07770(13) 0.0180(6) Uani 1 1 d .
C37 C 0.1668(2) 0.81311(18) 0.06685(14) 0.0220(6) Uani 1 1 d .
H37 H 0.1657 0.8511 0.1013 0.026 Uiso 1 1 calc R
C38 C 0.1610(2) 0.84229(19) 0.00488(15) 0.0269(7) Uani 1 1 d .
H38 H 0.1558 0.9014 -0.0040 0.032 Uiso 1 1 calc R
C39 C 0.1627(2) 0.7859(2) -0.04479(15) 0.0284(7) Uani 1 1 d .
H39 H 0.1579 0.8051 -0.0881 0.034 Uiso 1 1 calc R
C40 C 0.1717(2) 0.70096(19) -0.02897(14) 0.0250(6) Uani 1 1 d .
H40 H 0.1732 0.6619 -0.0627 0.030 Uiso 1 1 calc R
P2 P 0.14754(5) 0.89576(5) 0.27659(4) 0.02301(17) Uani 1 1 d .
F1 F 0.17469(14) 0.97149(12) 0.23549(11) 0.0440(5) Uani 1 1 d .
F2 F 0.11900(14) 0.81974(12) 0.31612(9) 0.0369(4) Uani 1 1 d .
F3 F 0.03644(13) 0.92266(13) 0.24858(10) 0.0416(5) Uani 1 1 d .
F4 F 0.25744(15) 0.86914(15) 0.30481(14) 0.0657(7) Uani 1 1 d .
F5 F 0.13345(18) 0.83520(12) 0.21448(9) 0.0481(6) Uani 1 1 d .
F6 F 0.1576(2) 0.95721(14) 0.33812(11) 0.0640(7) Uani 1 1 d .
Cl1 Cl 0.24374(7) 0.04613(7) 0.07926(5) 0.0558(3) Uani 1 1 d .
Cl2 Cl 0.07050(7) 0.12923(9) 0.09221(5) 0.0682(3) Uani 1 1 d .
C41 C 0.1975(2) 0.1267(2) 0.11750(19) 0.0435(9) Uani 1 1 d .
H41A H 0.2222 0.1819 0.1073 0.052 Uiso 1 1 calc R
H41B H 0.2213 0.1186 0.1660 0.052 Uiso 1 1 calc R
Cl3 Cl 0.15664(6) 0.02254(5) 0.89361(4) 0.03615(19) Uani 1 1 d .
Cl4 Cl 0.08049(8) 0.18694(6) 0.91743(6) 0.0534(3) Uani 1 1 d .
C42 C 0.0584(2) 0.0778(2) 0.90916(17) 0.0353(8) Uani 1 1 d .
H42A H -0.0015 0.0675 0.8724 0.042 Uiso 1 1 calc R
H42B H 0.0480 0.0557 0.9502 0.042 Uiso 1 1 calc R

loop_
_atom_site_aniso_label
_atom_site_aniso_U_11
_atom_site_aniso_U_22
_atom_site_aniso_U_33
_atom_site_aniso_U_23
_atom_site_aniso_U_13
_atom_site_aniso_U_12
Ru1 0.01190(12) 0.01107(12) 0.01439(12) -0.00020(8) 0.00527(8) -0.00095(8)
S1 0.0247(4) 0.0120(3) 0.0209(3) 0.0000(3) 0.0076(3) 0.0005(3)
P1 0.0133(3) 0.0126(3) 0.0150(3) 0.0001(3) 0.0050(3) 0.0005(3)
N1 0.0133(11) 0.0136(11) 0.0191(11) -0.0023(9) 0.0073(9) -0.0012(9)
N2 0.0268(13) 0.0185(12) 0.0264(13) -0.0062(10) 0.0100(11) -0.0007(10)
N3 0.0218(12) 0.0142(12) 0.0195(12) -0.0012(9) 0.0100(10) 0.0043(9)
N4 0.0227(12) 0.0216(12) 0.0207(12) 0.0034(10) 0.0083(10) 0.0046(10)
C1 0.0121(13) 0.0172(14) 0.0233(14) 0.0013(11) 0.0077(11) -0.0048(10)
C2 0.0123(13) 0.0187(14) 0.0200(14) -0.0007(11) 0.0049(10) -0.0039(10)
C3 0.0126(13) 0.0182(14) 0.0244(15) 0.0013(11) 0.0038(11) -0.0055(11)
C4 0.0149(13) 0.0228(14) 0.0205(14) 0.0017(12) 0.0057(11) -0.0068(11)
C5 0.0131(13) 0.0233(15) 0.0238(14) -0.0013(12) 0.0090(11) -0.0060(11)
C6 0.0170(14) 0.0261(16) 0.0277(16) 0.0035(12) 0.0085(12) 0.0012(12)
C7 0.0224(15) 0.0224(15) 0.0203(14) -0.0010(12) 0.0053(11) -0.0055(12)
C8 0.0249(15) 0.0166(14) 0.0320(16) 0.0005(12) 0.0039(13) -0.0039(12)
C9 0.0245(15) 0.0319(17) 0.0221(15) 0.0060(13) 0.0050(12) -0.0105(13)
C10 0.0223(15) 0.0372(18) 0.0275(16) -0.0057(14) 0.0134(13) -0.0021(13)
C11 0.0104(12) 0.0136(13) 0.0208(14) -0.0009(11) 0.0067(10) -0.0009(10)
C12 0.0138(13) 0.0146(13) 0.0213(14) -0.0007(11) 0.0063(11) -0.0010(10)
C13 0.0139(13) 0.0153(13) 0.0205(14) -0.0007(11) 0.0063(11) 0.0019(10)
C14 0.0197(14) 0.0120(13) 0.0196(14) 0.0011(11) 0.0065(11) 0.0020(10)
C15 0.0210(14) 0.0171(14) 0.0235(15) -0.0004(12) 0.0067(12) -0.0018(11)
C16 0.0305(16) 0.0266(16) 0.0171(14) 0.0039(12) 0.0116(12) 0.0016(13)
C17 0.0306(16) 0.0270(16) 0.0169(14) -0.0017(12) 0.0030(12) 0.0002(13)
C18 0.0178(14) 0.0258(15) 0.0257(15) -0.0034(12) 0.0048(12) -0.0013(12)
C19 0.0203(14) 0.0171(14) 0.0211(14) -0.0005(11) 0.0078(11) 0.0002(11)
C20 0.0176(13) 0.0173(14) 0.0148(13) -0.0008(11) 0.0064(11) -0.0028(11)
C21 0.0203(14) 0.0165(14) 0.0214(14) 0.0034(11) 0.0088(11) 0.0021(11)
C22 0.0121(13) 0.0242(15) 0.0287(16) -0.0008(12) 0.0048(11) -0.0009(11)
C23 0.0213(15) 0.0197(15) 0.0282(15) -0.0025(12) 0.0121(12) -0.0064(11)
C24 0.0256(15) 0.0133(13) 0.0239(14) 0.0001(11) 0.0124(12) -0.0009(11)
C25 0.0162(13) 0.0180(14) 0.0180(13) 0.0000(11) 0.0067(11) 0.0000(11)
C26 0.0160(13) 0.0174(14) 0.0216(14) -0.0011(11) 0.0074(11) 0.0010(11)
C27 0.0123(13) 0.0199(14) 0.0236(15) 0.0007(11) 0.0079(11) -0.0006(11)
C28 0.0166(14) 0.0282(16) 0.0192(14) -0.0035(12) 0.0071(11) 0.0005(12)
C29 0.0267(16) 0.0243(16) 0.0225(15) -0.0091(12) 0.0101(12) -0.0009(12)
C30 0.0136(13) 0.0212(14) 0.0183(13) -0.0031(11) 0.0044(11) -0.0002(11)
C31 0.0180(14) 0.0193(14) 0.0261(15) -0.0051(12) 0.0066(12) -0.0035(11)
C32 0.0142(14) 0.0287(16) 0.0237(15) -0.0025(13) 0.0025(11) 0.0010(12)
C33 0.0172(13) 0.0159(13) 0.0160(13) 0.0009(11) 0.0083(11) 0.0015(11)
C34 0.0179(14) 0.0260(15) 0.0172(13) -0.0008(11) 0.0075(11) 0.0016(11)
C35 0.0190(14) 0.0225(15) 0.0223(14) -0.0025(12) 0.0108(11) 0.0015(11)
C36 0.0136(13) 0.0211(14) 0.0195(14) 0.0031(11) 0.0049(11) 0.0015(11)
C37 0.0211(14) 0.0184(14) 0.0274(15) 0.0020(12) 0.0087(12) 0.0007(11)
C38 0.0250(16) 0.0233(16) 0.0318(17) 0.0094(13) 0.0078(13) 0.0003(12)
C39 0.0275(16) 0.0372(18) 0.0209(15) 0.0099(13) 0.0081(12) 0.0007(13)
C40 0.0260(15) 0.0307(17) 0.0198(15) 0.0005(13) 0.0090(12) 0.0034(13)
P2 0.0248(4) 0.0182(4) 0.0275(4) -0.0022(3) 0.0099(3) -0.0033(3)
F1 0.0412(11) 0.0266(10) 0.0695(14) 0.0143(10) 0.0248(11) -0.0030(8)
F2 0.0506(12) 0.0351(11) 0.0267(9) 0.0023(8) 0.0144(8) -0.0114(9)
F3 0.0323(10) 0.0484(12) 0.0484(12) 0.0063(10) 0.0185(9) 0.0074(9)
F4 0.0260(11) 0.0653(16) 0.101(2) 0.0371(15) 0.0118(12) 0.0027(10)
F5 0.0963(17) 0.0240(10) 0.0335(11) -0.0018(8) 0.0342(11) 0.0109(10)
F6 0.099(2) 0.0414(13) 0.0430(13) -0.0207(10) 0.0080(13) -0.0147(12)
Cl1 0.0499(6) 0.0637(7) 0.0474(6) -0.0217(5) 0.0048(4) 0.0107(5)
Cl2 0.0342(5) 0.1193(10) 0.0465(6) -0.0139(6) 0.0053(4) 0.0100(6)
C41 0.0335(19) 0.049(2) 0.046(2) -0.0179(18) 0.0096(16) -0.0063(17)
Cl3 0.0493(5) 0.0298(4) 0.0310(4) 0.0038(3) 0.0145(4) 0.0001(4)
Cl4 0.0564(6) 0.0348(5) 0.0786(7) -0.0168(5) 0.0346(5) -0.0089(4)
C42 0.0370(19) 0.0335(18) 0.0345(18) -0.0007(15) 0.0093(15) -0.0063(15)

loop_
_atom_type_symbol
_atom_type_description
_atom_type_scat_dispersion_real
_atom_type_scat_dispersion_imag
_atom_type_scat_source
C C 0.0033 0.0016 'International Tables Vol C Tables 4.2.6.8 and 6.1.1.4'
H H 0.0000 0.0000 'International Tables Vol C Tables 4.2.6.8 and 6.1.1.4'
N N 0.0061 0.0033 'International Tables Vol C Tables 4.2.6.8 and 6.1.1.4'
Cl Cl 0.1484 0.1585 'International Tables Vol C Tables 4.2.6.8 and 6.1.1.4'
F F 0.0171 0.0103 'International Tables Vol C Tables 4.2.6.8 and 6.1.1.4'
P P 0.1023 0.0942 'International Tables Vol C Tables 4.2.6.8 and 6.1.1.4'
S S 0.1246 0.1234 'International Tables Vol C Tables 4.2.6.8 and 6.1.1.4'
Ru Ru -1.2594 0.8363 'International Tables Vol C Tables 4.2.6.8 and 6.1.1.4'

loop_
_geom_angle_atom_site_label_1
_geom_angle_atom_site_label_2
_geom_angle_atom_site_label_3
_geom_angle
C11 Ru1 N1 83.54(10)
C11 Ru1 C5 114.68(10)
N1 Ru1 C5 91.58(9)
C11 Ru1 C1 91.38(10)
N1 Ru1 C1 118.50(9)
C5 Ru1 C1 37.00(10)
C11 Ru1 C2 103.49(10)
N1 Ru1 C2 153.06(9)
C5 Ru1 C2 61.73(10)
C1 Ru1 C2 36.72(9)
C11 Ru1 C4 151.18(10)
N1 Ru1 C4 100.41(9)
C5 Ru1 C4 37.29(10)
C1 Ru1 C4 61.46(10)
C2 Ru1 C4 61.18(9)
C11 Ru1 C3 139.17(10)
N1 Ru1 C3 134.79(9)
C5 Ru1 C3 61.13(10)
C1 Ru1 C3 60.73(9)
C2 Ru1 C3 36.43(9)
C4 Ru1 C3 36.08(10)
C11 Ru1 P1 94.33(8)
N1 Ru1 P1 91.07(6)
C5 Ru1 P1 150.98(8)
C1 Ru1 P1 150.36(7)
C2 Ru1 P1 113.90(7)
C4 Ru1 P1 113.98(7)
C3 Ru1 P1 97.65(7)
C26 S1 C11 98.50(13)
N3 P1 C33 100.32(12)
N3 P1 C30 104.92(12)
C33 P1 C30 106.55(12)
N3 P1 Ru1 116.00(8)
C33 P1 Ru1 112.85(9)
C30 P1 Ru1 114.76(9)
C27 N1 C26 115.5(2)
C27 N1 Ru1 124.06(18)
C26 N1 Ru1 119.74(18)
C26 N2 C29 115.8(2)
C36 N3 P1 124.32(19)
C36 N3 H3 118(2)
P1 N3 H3 118(2)
C36 N4 C40 117.6(2)
C5 C1 C2 108.4(2)
C5 C1 C6 125.1(2)
C2 C1 C6 126.3(2)
C5 C1 Ru1 70.23(15)
C2 C1 Ru1 72.66(15)
C6 C1 Ru1 127.40(18)
C1 C2 C3 107.2(2)
C1 C2 C7 125.2(2)
C3 C2 C7 124.9(2)
C1 C2 Ru1 70.62(15)
C3 C2 Ru1 72.49(15)
C7 C2 Ru1 136.78(18)
C4 C3 C2 109.2(2)
C4 C3 C8 126.2(3)
C2 C3 C8 123.7(3)
C4 C3 Ru1 71.49(15)
C2 C3 Ru1 71.09(15)
C8 C3 Ru1 132.11(18)
C3 C4 C5 106.9(2)
C3 C4 C9 127.3(3)
C5 C4 C9 125.0(3)
C3 C4 Ru1 72.42(15)
C5 C4 Ru1 68.86(14)
C9 C4 Ru1 131.97(19)
C1 C5 C4 108.3(2)
C1 C5 C10 125.4(3)
C4 C5 C10 126.0(3)
C1 C5 Ru1 72.77(15)
C4 C5 Ru1 73.85(15)
C10 C5 Ru1 124.37(19)
C1 C6 H6A 109.5
C1 C6 H6B 109.5
H6A C6 H6B 109.5
C1 C6 H6C 109.5
H6A C6 H6C 109.5
H6B C6 H6C 109.5
C2 C7 H7A 109.5
C2 C7 H7B 109.5
H7A C7 H7B 109.5
C2 C7 H7C 109.5
H7A C7 H7C 109.5
H7B C7 H7C 109.5
C3 C8 H8A 109.5
C3 C8 H8B 109.5
H8A C8 H8B 109.5
C3 C8 H8C 109.5
H8A C8 H8C 109.5
H8B C8 H8C 109.5
C4 C9 H9A 109.5
C4 C9 H9B 109.5
H9A C9 H9B 109.5
C4 C9 H9C 109.5
H9A C9 H9C 109.5
H9B C9 H9C 109.5
C5 C10 H10A 109.5
C5 C10 H10B 109.5
H10A C10 H10B 109.5
C5 C10 H10C 109.5
H10A C10 H10C 109.5
H10B C10 H10C 109.5
C12 C11 S1 113.88(19)
C12 C11 Ru1 125.25(19)
S1 C11 Ru1 119.31(14)
C13 C12 C11 132.1(2)
C13 C12 H12 113.9
C11 C12 H12 113.9
C12 C13 C14 120.4(2)
C12 C13 C20 123.0(2)
C14 C13 C20 116.5(2)
C15 C14 C19 117.6(2)
C15 C14 C13 121.1(2)
C19 C14 C13 121.3(2)
C16 C15 C14 121.3(3)
C16 C15 H15 119.4
C14 C15 H15 119.4
C15 C16 C17 120.1(3)
C15 C16 H16 119.9
C17 C16 H16 119.9
C18 C17 C16 119.7(3)
C18 C17 H17 120.2
C16 C17 H17 120.2
C19 C18 C17 120.1(3)
C19 C18 H18 119.9
C17 C18 H18 119.9
C18 C19 C14 121.1(3)
C18 C19 H19 119.4
C14 C19 H19 119.4
C21 C20 C25 118.7(2)
C21 C20 C13 121.2(2)
C25 C20 C13 120.1(2)
C22 C21 C20 120.8(3)
C22 C21 H21 119.6
C20 C21 H21 119.6
C21 C22 C23 119.7(3)
C21 C22 H22 120.1
C23 C22 H22 120.1
C24 C23 C22 120.1(3)
C24 C23 H23 119.9
C22 C23 H23 119.9
C23 C24 C25 120.0(3)
C23 C24 H24 120.0
C25 C24 H24 120.0
C24 C25 C20 120.6(2)
C24 C25 H25 119.7
C20 C25 H25 119.7
N2 C26 N1 126.5(2)
N2 C26 S1 116.9(2)
N1 C26 S1 116.6(2)
N1 C27 C28 121.9(3)
N1 C27 H27 119.1
C28 C27 H27 119.1
C27 C28 C29 117.2(3)
C27 C28 H28 121.4
C29 C28 H28 121.4
N2 C29 C28 123.0(3)
N2 C29 H29 118.5
C28 C29 H29 118.5
C32 C30 C31 111.4(2)
C32 C30 P1 115.55(19)
C31 C30 P1 111.70(19)
C32 C30 H30 105.8
C31 C30 H30 105.8
P1 C30 H30 105.8
C30 C31 H31A 109.5
C30 C31 H31B 109.5
H31A C31 H31B 109.5
C30 C31 H31C 109.5
H31A C31 H31C 109.5
H31B C31 H31C 109.5
C30 C32 H32A 109.5
C30 C32 H32B 109.5
H32A C32 H32B 109.5
C30 C32 H32C 109.5
H32A C32 H32C 109.5
H32B C32 H32C 109.5
C34 C33 C35 110.8(2)
C34 C33 P1 110.98(17)
C35 C33 P1 115.57(19)
C34 C33 H33 106.3
C35 C33 H33 106.3
P1 C33 H33 106.3
C33 C34 H34A 109.5
C33 C34 H34B 109.5
H34A C34 H34B 109.5
C33 C34 H34C 109.5
H34A C34 H34C 109.5
H34B C34 H34C 109.5
C33 C35 H35A 109.5
C33 C35 H35B 109.5
H35A C35 H35B 109.5
C33 C35 H35C 109.5
H35A C35 H35C 109.5
H35B C35 H35C 109.5
N4 C36 N3 116.1(2)
N4 C36 C37 122.8(2)
N3 C36 C37 121.1(2)
C38 C37 C36 117.9(3)
C38 C37 H37 121.0
C36 C37 H37 121.0
C37 C38 C39 120.2(3)
C37 C38 H38 119.9
C39 C38 H38 119.9
C40 C39 C38 117.5(3)
C40 C39 H39 121.3
C38 C39 H39 121.3
N4 C40 C39 123.9(3)
N4 C40 H40 118.0
C39 C40 H40 118.0
F4 P2 F2 89.38(12)
F4 P2 F5 91.04(15)
F2 P2 F5 89.69(10)
F4 P2 F3 179.61(14)
F2 P2 F3 90.38(11)
F5 P2 F3 89.28(12)
F4 P2 F1 91.30(12)
F2 P2 F1 178.84(12)
F5 P2 F1 89.35(11)
F3 P2 F1 88.94(11)
F4 P2 F6 90.98(15)
F2 P2 F6 90.10(12)
F5 P2 F6 177.97(14)
F3 P2 F6 88.71(13)
F1 P2 F6 90.83(12)
Cl1 C41 Cl2 112.7(2)
Cl1 C41 H41A 109.1
Cl2 C41 H41A 109.1
Cl1 C41 H41B 109.1
Cl2 C41 H41B 109.1
H41A C41 H41B 107.8
Cl4 C42 Cl3 111.71(18)
Cl4 C42 H42A 109.3
Cl3 C42 H42A 109.3
Cl4 C42 H42B 109.3
Cl3 C42 H42B 109.3
H42A C42 H42B 107.9

loop_
_geom_bond_atom_site_label_1
_geom_bond_atom_site_label_2
_geom_bond_distance
Ru1 C11 1.933(3)
Ru1 N1 2.068(2)
Ru1 C5 2.217(3)
Ru1 C1 2.251(3)
Ru1 C2 2.278(3)
Ru1 C4 2.284(3)
Ru1 C3 2.296(3)
Ru1 P1 2.3740(8)
S1 C26 1.746(3)
S1 C11 1.763(3)
P1 N3 1.695(2)
P1 C33 1.850(3)
P1 C30 1.861(3)
N1 C27 1.349(3)
N1 C26 1.354(3)
N2 C26 1.329(4)
N2 C29 1.334(4)
N3 C36 1.381(3)
N3 H3 0.79(3)
N4 C36 1.336(4)
N4 C40 1.338(4)
C1 C5 1.418(4)
C1 C2 1.427(4)
C1 C6 1.507(4)
C2 C3 1.429(4)
C2 C7 1.498(4)
C3 C4 1.418(4)
C3 C8 1.502(4)
C4 C5 1.440(4)
C4 C9 1.509(4)
C5 C10 1.506(4)
C6 H6A 0.9800
C6 H6B 0.9800
C6 H6C 0.9800
C7 H7A 0.9800
C7 H7B 0.9800
C7 H7C 0.9800
C8 H8A 0.9800
C8 H8B 0.9800
C8 H8C 0.9800
C9 H9A 0.9800
C9 H9B 0.9800
C9 H9C 0.9800
C10 H10A 0.9800
C10 H10B 0.9800
C10 H10C 0.9800
C11 C12 1.446(4)
C12 C13 1.363(4)
C12 H12 0.9500
C13 C14 1.482(4)
C13 C20 1.490(4)
C14 C15 1.399(4)
C14 C19 1.403(4)
C15 C16 1.380(4)
C15 H15 0.9500
C16 C17 1.387(4)
C16 H16 0.9500
C17 C18 1.386(4)
C17 H17 0.9500
C18 C19 1.381(4)
C18 H18 0.9500
C19 H19 0.9500
C20 C21 1.388(4)
C20 C25 1.400(4)
C21 C22 1.388(4)
C21 H21 0.9500
C22 C23 1.386(4)
C22 H22 0.9500
C23 C24 1.385(4)
C23 H23 0.9500
C24 C25 1.383(4)
C24 H24 0.9500
C25 H25 0.9500
C27 C28 1.375(4)
C27 H27 0.9500
C28 C29 1.374(4)
C28 H28 0.9500
C29 H29 0.9500
C30 C32 1.527(4)
C30 C31 1.532(4)
C30 H30 1.0000
C31 H31A 0.9800
C31 H31B 0.9800
C31 H31C 0.9800
C32 H32A 0.9800
C32 H32B 0.9800
C32 H32C 0.9800
C33 C34 1.524(4)
C33 C35 1.539(4)
C33 H33 1.0000
C34 H34A 0.9800
C34 H34B 0.9800
C34 H34C 0.9800
C35 H35A 0.9800
C35 H35B 0.9800
C35 H35C 0.9800
C36 C37 1.400(4)
C37 C38 1.373(4)
C37 H37 0.9500
C38 C39 1.386(4)
C38 H38 0.9500
C39 C40 1.380(4)
C39 H39 0.9500
C40 H40 0.9500
P2 F4 1.576(2)
P2 F2 1.5883(19)
P2 F5 1.5915(19)
P2 F3 1.592(2)
P2 F1 1.5972(19)
P2 F6 1.598(2)
Cl1 C41 1.747(4)
Cl2 C41 1.750(4)
C41 H41A 0.9900
C41 H41B 0.9900
Cl3 C42 1.779(3)
Cl4 C42 1.752(3)
C42 H42A 0.9900
C42 H42B 0.9900

loop_
_geom_torsion_atom_site_label_1
_geom_torsion_atom_site_label_2
_geom_torsion_atom_site_label_3
_geom_torsion_atom_site_label_4
_geom_torsion
C11 Ru1 P1 N3 161.58(12)
N1 Ru1 P1 N3 -114.82(11)
C5 Ru1 P1 N3 -19.63(18)
C1 Ru1 P1 N3 61.10(17)
C2 Ru1 P1 N3 54.76(12)
C4 Ru1 P1 N3 -12.92(12)
C3 Ru1 P1 N3 20.70(12)
C11 Ru1 P1 C33 46.63(12)
N1 Ru1 P1 C33 130.23(11)
C5 Ru1 P1 C33 -134.58(17)
C1 Ru1 P1 C33 -53.85(17)
C2 Ru1 P1 C33 -60.20(12)
C4 Ru1 P1 C33 -127.87(12)
C3 Ru1 P1 C33 -94.25(12)
C11 Ru1 P1 C30 -75.70(12)
N1 Ru1 P1 C30 7.90(11)
C5 Ru1 P1 C30 103.08(18)
C1 Ru1 P1 C30 -176.19(16)
C2 Ru1 P1 C30 177.47(12)
C4 Ru1 P1 C30 109.80(12)
C3 Ru1 P1 C30 143.42(12)
C11 Ru1 N1 C27 174.9(2)
C5 Ru1 N1 C27 -70.4(2)
C1 Ru1 N1 C27 -97.0(2)
C2 Ru1 N1 C27 -77.9(3)
C4 Ru1 N1 C27 -33.9(2)
C3 Ru1 N1 C27 -21.2(3)
P1 Ru1 N1 C27 80.69(19)
C11 Ru1 N1 C26 -14.73(19)
C5 Ru1 N1 C26 99.9(2)
C1 Ru1 N1 C26 73.3(2)
C2 Ru1 N1 C26 92.5(3)
C4 Ru1 N1 C26 136.40(19)
C3 Ru1 N1 C26 149.14(18)
P1 Ru1 N1 C26 -108.97(19)
C33 P1 N3 C36 -172.9(2)
C30 P1 N3 C36 -62.5(2)
Ru1 P1 N3 C36 65.2(2)
C11 Ru1 C1 C5 131.46(16)
N1 Ru1 C1 C5 48.06(18)
C2 Ru1 C1 C5 -117.6(2)
C4 Ru1 C1 C5 -38.44(16)
C3 Ru1 C1 C5 -79.87(17)
P1 Ru1 C1 C5 -127.29(16)
C11 Ru1 C1 C2 -110.97(16)
N1 Ru1 C1 C2 165.63(14)
C5 Ru1 C1 C2 117.6(2)
C4 Ru1 C1 C2 79.13(16)
C3 Ru1 C1 C2 37.70(15)
P1 Ru1 C1 C2 -9.7(2)
C11 Ru1 C1 C6 11.9(2)
N1 Ru1 C1 C6 -71.5(2)
C5 Ru1 C1 C6 -119.6(3)
C2 Ru1 C1 C6 122.8(3)
C4 Ru1 C1 C6 -158.0(3)
C3 Ru1 C1 C6 160.5(3)
P1 Ru1 C1 C6 113.1(2)
C5 C1 C2 C3 -2.2(3)
C6 C1 C2 C3 172.2(2)
Ru1 C1 C2 C3 -63.72(17)
C5 C1 C2 C7 -164.3(2)
C6 C1 C2 C7 10.1(4)
Ru1 C1 C2 C7 134.2(3)
C5 C1 C2 Ru1 61.51(18)
C6 C1 C2 Ru1 -124.1(3)
C11 Ru1 C2 C1 73.73(16)
N1 Ru1 C2 C1 -28.8(3)
C5 Ru1 C2 C1 -37.28(15)
C4 Ru1 C2 C1 -79.96(16)
C3 Ru1 C2 C1 -116.1(2)
P1 Ru1 C2 C1 174.76(13)
C11 Ru1 C2 C3 -170.21(15)
N1 Ru1 C2 C3 87.3(2)
C5 Ru1 C2 C3 78.78(17)
C1 Ru1 C2 C3 116.1(2)
C4 Ru1 C2 C3 36.11(15)
P1 Ru1 C2 C3 -69.18(16)
C11 Ru1 C2 C7 -47.4(3)
N1 Ru1 C2 C7 -150.0(2)
C5 Ru1 C2 C7 -158.4(3)
C1 Ru1 C2 C7 -121.2(3)
C4 Ru1 C2 C7 158.9(3)
C3 Ru1 C2 C7 122.8(3)
P1 Ru1 C2 C7 53.6(3)
C1 C2 C3 C4 0.8(3)
C7 C2 C3 C4 163.0(2)
Ru1 C2 C3 C4 -61.67(18)
C1 C2 C3 C8 -168.9(2)
C7 C2 C3 C8 -6.8(4)
Ru1 C2 C3 C8 128.6(2)
C1 C2 C3 Ru1 62.49(17)
C7 C2 C3 Ru1 -135.4(3)
C11 Ru1 C3 C4 133.42(18)
N1 Ru1 C3 C4 -21.6(2)
C5 Ru1 C3 C4 38.19(16)
C1 Ru1 C3 C4 80.75(17)
C2 Ru1 C3 C4 118.8(2)
P1 Ru1 C3 C4 -120.81(15)
C11 Ru1 C3 C2 14.7(2)
N1 Ru1 C3 C2 -140.37(15)
C5 Ru1 C3 C2 -80.57(17)
C1 Ru1 C3 C2 -38.01(15)
C4 Ru1 C3 C2 -118.8(2)
P1 Ru1 C3 C2 120.43(14)
C11 Ru1 C3 C8 -104.1(3)
N1 Ru1 C3 C8 100.9(3)
C5 Ru1 C3 C8 160.7(3)
C1 Ru1 C3 C8 -156.8(3)
C2 Ru1 C3 C8 -118.7(3)
C4 Ru1 C3 C8 122.5(3)
P1 Ru1 C3 C8 1.7(3)
C2 C3 C4 C5 0.9(3)
C8 C3 C4 C5 170.3(2)
Ru1 C3 C4 C5 -60.57(17)
C2 C3 C4 C9 -168.8(2)
C8 C3 C4 C9 0.7(4)
Ru1 C3 C4 C9 129.8(3)
C2 C3 C4 Ru1 61.42(18)
C8 C3 C4 Ru1 -129.1(3)
C11 Ru1 C4 C3 -99.9(2)
N1 Ru1 C4 C3 164.59(15)
C5 Ru1 C4 C3 -116.7(2)
C1 Ru1 C4 C3 -78.53(17)
C2 Ru1 C4 C3 -36.45(15)
P1 Ru1 C4 C3 68.70(16)
C11 Ru1 C4 C5 16.8(3)
N1 Ru1 C4 C5 -78.75(16)
C1 Ru1 C4 C5 38.14(15)
C2 Ru1 C4 C5 80.22(17)
C3 Ru1 C4 C5 116.7(2)
P1 Ru1 C4 C5 -174.63(13)
C11 Ru1 C4 C9 135.4(3)
N1 Ru1 C4 C9 39.9(3)
C5 Ru1 C4 C9 118.6(3)
C1 Ru1 C4 C9 156.8(3)
C2 Ru1 C4 C9 -161.2(3)
C3 Ru1 C4 C9 -124.7(3)
P1 Ru1 C4 C9 -56.0(3)
C2 C1 C5 C4 2.8(3)
C6 C1 C5 C4 -171.7(2)
Ru1 C1 C5 C4 65.83(17)
C2 C1 C5 C10 176.6(2)
C6 C1 C5 C10 2.1(4)
Ru1 C1 C5 C10 -120.3(3)
C2 C1 C5 Ru1 -63.07(18)
C6 C1 C5 Ru1 122.4(3)
C3 C4 C5 C1 -2.2(3)
C9 C4 C5 C1 167.7(2)
Ru1 C4 C5 C1 -65.12(18)
C3 C4 C5 C10 -176.0(3)
C9 C4 C5 C10 -6.1(4)
Ru1 C4 C5 C10 121.1(3)
C3 C4 C5 Ru1 62.90(18)
C9 C4 C5 Ru1 -127.2(3)
C11 Ru1 C5 C1 -55.54(18)
N1 Ru1 C5 C1 -139.16(16)
C2 Ru1 C5 C1 37.00(15)
C4 Ru1 C5 C1 115.6(2)
C3 Ru1 C5 C1 78.69(16)
P1 Ru1 C5 C1 125.79(16)
C11 Ru1 C5 C4 -171.17(15)
N1 Ru1 C5 C4 105.21(16)
C1 Ru1 C5 C4 -115.6(2)
C2 Ru1 C5 C4 -78.63(16)
C3 Ru1 C5 C4 -36.94(15)
P1 Ru1 C5 C4 10.2(2)
C11 Ru1 C5 C10 66.0(3)
N1 Ru1 C5 C10 -17.7(2)
C1 Ru1 C5 C10 121.5(3)
C2 Ru1 C5 C10 158.5(3)
C4 Ru1 C5 C10 -122.9(3)
C3 Ru1 C5 C10 -159.8(3)
P1 Ru1 C5 C10 -112.7(2)
C26 S1 C11 C12 -176.22(19)
C26 S1 C11 Ru1 -9.75(17)
N1 Ru1 C11 C12 177.8(2)
C5 Ru1 C11 C12 89.0(2)
C1 Ru1 C11 C12 59.3(2)
C2 Ru1 C11 C12 24.2(2)
C4 Ru1 C11 C12 77.9(3)
C3 Ru1 C11 C12 15.4(3)
P1 Ru1 C11 C12 -91.6(2)
N1 Ru1 C11 S1 13.00(14)
C5 Ru1 C11 S1 -75.77(17)
C1 Ru1 C11 S1 -105.53(15)
C2 Ru1 C11 S1 -140.57(14)
C4 Ru1 C11 S1 -86.9(2)
C3 Ru1 C11 S1 -149.45(13)
P1 Ru1 C11 S1 103.58(13)
S1 C11 C12 C13 -25.9(4)
Ru1 C11 C12 C13 168.5(2)
C11 C12 C13 C14 168.5(3)
C11 C12 C13 C20 -11.8(4)
C12 C13 C14 C15 149.0(3)
C20 C13 C14 C15 -30.7(4)
C12 C13 C14 C19 -33.4(4)
C20 C13 C14 C19 146.9(2)
C19 C14 C15 C16 -0.8(4)
C13 C14 C15 C16 176.8(3)
C14 C15 C16 C17 -0.2(4)
C15 C16 C17 C18 1.0(4)
C16 C17 C18 C19 -0.8(4)
C17 C18 C19 C14 -0.2(4)
C15 C14 C19 C18 1.0(4)
C13 C14 C19 C18 -176.7(2)
C12 C13 C20 C21 -55.9(4)
C14 C13 C20 C21 123.8(3)
C12 C13 C20 C25 124.7(3)
C14 C13 C20 C25 -55.6(3)
C25 C20 C21 C22 -1.3(4)
C13 C20 C21 C22 179.3(2)
C20 C21 C22 C23 -0.1(4)
C21 C22 C23 C24 0.8(4)
C22 C23 C24 C25 0.0(4)
C23 C24 C25 C20 -1.4(4)
C21 C20 C25 C24 2.0(4)
C13 C20 C25 C24 -178.5(2)
C29 N2 C26 N1 0.3(4)
C29 N2 C26 S1 179.8(2)
C27 N1 C26 N2 2.8(4)
Ru1 N1 C26 N2 -168.4(2)
C27 N1 C26 S1 -176.70(18)
Ru1 N1 C26 S1 12.2(3)
C11 S1 C26 N2 178.6(2)
C11 S1 C26 N1 -1.8(2)
C26 N1 C27 C28 -3.7(4)
Ru1 N1 C27 C28 167.03(19)
N1 C27 C28 C29 1.6(4)
C26 N2 C29 C28 -2.7(4)
C27 C28 C29 N2 1.7(4)
N3 P1 C30 C32 -27.3(2)
C33 P1 C30 C32 78.5(2)
Ru1 P1 C30 C32 -155.84(17)
N3 P1 C30 C31 -156.05(18)
C33 P1 C30 C31 -50.2(2)
Ru1 P1 C30 C31 75.45(19)
N3 P1 C33 C34 -69.3(2)
C30 P1 C33 C34 -178.45(18)
Ru1 P1 C33 C34 54.7(2)
N3 P1 C33 C35 57.9(2)
C30 P1 C33 C35 -51.2(2)
Ru1 P1 C33 C35 -178.07(16)
C40 N4 C36 N3 177.6(2)
C40 N4 C36 C37 -2.3(4)
P1 N3 C36 N4 7.7(3)
P1 N3 C36 C37 -172.4(2)
N4 C36 C37 C38 1.7(4)
N3 C36 C37 C38 -178.1(2)
C36 C37 C38 C39 0.0(4)
C37 C38 C39 C40 -0.9(4)
C36 N4 C40 C39 1.3(4)
C38 C39 C40 N4 0.2(5)
